data_7715168
loop_
_publ_author_name
'Wang, Jin-Jin'
'Li, Yu'
'Zheng, Teng-Fei'
'Peng, Yan'
'Chen, Jing-Lin'
'Liu, Sui-Jun'
'Wen, He-Rui'

_publ_section_title
;
 Reversible single-crystal-to-single-crystal transition in Gd(III)
 metal-organic frameworks induced by heat and solvents with a significant
 magnetocaloric effect.
;
_journal_issue 12
_journal_name_full 'Dalton transactions (Cambridge, England : 2003)'
_journal_page_first 5601
_journal_page_last 5607
_journal_paper_doi 10.1039/d3dt03867j
_journal_volume 53
_journal_year 2024
_chemical_formula_moiety 'C78 H52 Gd4 N10 O28 S3'
_chemical_formula_sum 'C78 H52 Gd4 N10 O28 S3'
_chemical_formula_weight 2302.47
_space_group_crystal_system triclinic
_space_group_IT_number 2
_space_group_name_Hall '-P 1'
_space_group_name_H-M_alt 'P -1'
_atom_sites_solution_hydrogens geom
_audit_creation_date 2024-02-04
_audit_creation_method
;
Olex2 1.5
(compiled 2023.08.24 svn.re1ec1418 for OlexSys, GUI svn.r6817)
;
_audit_update_record
;
2024-02-07 deposited with the CCDC.	2024-02-16 downloaded from the CCDC.
;
_cell_angle_alpha 73.776(2)
_cell_angle_beta 70.816(2)
_cell_angle_gamma 86.974(2)
_cell_formula_units_Z 1
_cell_length_a 10.9770(6)
_cell_length_b 11.9536(7)
_cell_length_c 15.8824(10)
_cell_measurement_reflns_used 6921
_cell_measurement_temperature 273(2)
_cell_measurement_theta_max 54.958
_cell_measurement_theta_min 5.658
_cell_volume 1888.14(19)
_computing_cell_refinement 'Bruker SAINT'
_computing_data_collection 'Bruker APEX2'
_computing_data_reduction 'Bruker SAINT'
_computing_molecular_graphics 'Olex2 1.5 (Dolomanov et al., 2009)'
_computing_publication_material 'Olex2 1.5 (Dolomanov et al., 2009)'
_computing_structure_refinement 'SHELXL 2018/3 (Sheldrick, 2015)'
_computing_structure_solution 'SHELXT 2014/5 (Sheldrick, 2014)'
_diffrn_ambient_temperature 273.15
_diffrn_measured_fraction_theta_full 0.990
_diffrn_measured_fraction_theta_max 0.990
_diffrn_measurement_device_type 'Bruker APEX-II CCD'
_diffrn_measurement_method '\f and \w scans'
_diffrn_radiation_type MoK\a
_diffrn_radiation_wavelength 0.71073
_diffrn_reflns_av_R_equivalents 0.0538
_diffrn_reflns_av_unetI/netI 0.0602
_diffrn_reflns_Laue_measured_fraction_full 0.990
_diffrn_reflns_Laue_measured_fraction_max 0.990
_diffrn_reflns_limit_h_max 13
_diffrn_reflns_limit_h_min -13
_diffrn_reflns_limit_k_max 14
_diffrn_reflns_limit_k_min -14
_diffrn_reflns_limit_l_max 18
_diffrn_reflns_limit_l_min -18
_diffrn_reflns_number 23531
_diffrn_reflns_point_group_measured_fraction_full 0.990
_diffrn_reflns_point_group_measured_fraction_max 0.990
_diffrn_reflns_theta_full 25.008
_diffrn_reflns_theta_max 25.008
_diffrn_reflns_theta_min 2.981
_exptl_absorpt_coefficient_mu 3.645
_exptl_absorpt_correction_T_max 0.7456
_exptl_absorpt_correction_T_min 0.6431
_exptl_absorpt_correction_type multi-scan
_exptl_absorpt_process_details
;
SADABS-2016/2 (Bruker,2016) was used for absorption correction.
wR2(int) was 0.0769 before and 0.0536 after correction.
The Ratio of minimum to maximum transmission is 0.8625.
The \l/2 correction factor is Not present.
;
_exptl_crystal_colour yellow
_exptl_crystal_colour_primary yellow
_exptl_crystal_density_diffrn 2.025
_exptl_crystal_description block
_exptl_crystal_F_000 1118
_exptl_crystal_size_max 0.21
_exptl_crystal_size_mid 0.15
_exptl_crystal_size_min 0.14
_refine_diff_density_max 1.148
_refine_diff_density_min -1.061
_refine_diff_density_rms 0.131
_refine_ls_extinction_method none
_refine_ls_goodness_of_fit_ref 1.036
_refine_ls_hydrogen_treatment constr
_refine_ls_matrix_type full
_refine_ls_number_parameters 709
_refine_ls_number_reflns 6575
_refine_ls_number_restraints 640
_refine_ls_restrained_S_all 1.066
_refine_ls_R_factor_all 0.0618
_refine_ls_R_factor_gt 0.0357
_refine_ls_shift/su_max 0.007
_refine_ls_shift/su_mean 0.000
_refine_ls_structure_factor_coef Fsqd
_refine_ls_weighting_details 'w=1/[\s^2^(Fo^2^)+(0.0234P)^2^+3.2626P] where P=(Fo^2^+2Fc^2^)/3'
_refine_ls_weighting_scheme calc
_refine_ls_wR_factor_gt 0.0646
_refine_ls_wR_factor_ref 0.0735
_reflns_Friedel_coverage 0.000
_reflns_number_gt 4871
_reflns_number_total 6575
_reflns_threshold_expression 'I > 2\s(I)'
_cod_data_source_file d3dt03867j2.cif
_cod_data_source_block JXUST-40
_cod_depositor_comments 'Adding full bibliography for 7715168--7715173.cif.'
_cod_database_code 7715168
_shelx_shelxl_version_number 2018/3
_shelx_space_group_comment
;
The symmetry employed for this shelxl refinement is uniquely defined
by the following loop, which should always be used as a source of
symmetry information in preference to the above space-group names.
They are only intended as comments.
;
_exptl_absorpt_special_details SADABS
_olex2_refinement_description
;
1. Restrained distances
 N7-C33 = N3-C1I
 1.345 with sigma of 0.01
 S2-N7 = S2-N3
 1.6 with sigma of 0.01
 O6-C21 \\sim O6A-C21 \\sim O5A-C21 \\sim O5-C21
 with sigma of 0.02
 C1F-C1J \\sim C1J-C1H
 with sigma of 0.02
 O14-C37 \\sim O14-C37A
 with sigma of 0.02
 N4-C37 \\sim N4A-C37A
 with sigma of 0.02
 C37-C38 \\sim C37A-C38A
 with sigma of 0.04
 O5-O6 \\sim O5A-O6A
 with sigma of 0.02
 O16-C1A \\sim O15-C1A
 with sigma of 0.02
 C37-C39 \\sim C37A-C39A
 with sigma of 0.04
 N4-C38 \\sim N4A-C38A
 with sigma of 0.02
 N4-C39 \\sim N4A-C39A
 with sigma of 0.02
 O14-N4 \\sim O14-N4A
 with sigma of 0.04
 Gd1-O11 \\sim Gd1A-O11
 with sigma of 0.02
 C38-C39 \\sim C38A-C39A
 with sigma of 0.04
 C28-C32 \\sim C32-C30
 with sigma of 0.02
 C33-S2 \\sim S2-C1I
 with sigma of 0.02
 Gd1-O1 \\sim Gd1A-O1
 with sigma of 0.02
 Gd1-O12 \\sim Gd1A-O12
 with sigma of 0.02
 Gd1-O14 \\sim Gd1A-O14
 with sigma of 0.02
 O12_$3-C1B \\sim O17-C1B
 with sigma of 0.02
 C35-C36 \\sim C35A-C36A
 with sigma of 0.02
 N5-C35 \\sim N5-C35A \\sim N5-C36A \\sim N5-C36
 with sigma of 0.02
2. Restrained planarity
 O14, C37A, N4A, C38A, C39A
 with sigma of 0.1
 C37, O14, N4, C38, C39
 with sigma of 0.1
 C33, N7, S2, N3, C1I
 with sigma of 0.1
3. Uiso/Uaniso restraints and constraints
C1G \\sim C1J \\sim C1I \\sim C33 \\sim C32 \\sim C31 \\sim C1K \\sim C29 \\sim
C30 \\sim C25 \\sim C24 \\sim C26 \\sim C27 \\sim C28 \\sim C23 \\sim O10 \\sim
O9 \\sim O11 \\sim C1A \\sim O15 \\sim O16 \\sim C1F \\sim C1E \\sim C7 \\sim
C1D \\sim C1C \\sim C1H \\sim C1B: within 2A with sigma of 0.01 and sigma for
terminal atoms of 0.02 within 2A
O15 \\sim C1A: within 2A with sigma of 0.005 and sigma for terminal atoms of
0.01 within 2A
N4 \\sim C37 \\sim C38 \\sim C39 \\sim N4A \\sim C37A \\sim C38A \\sim C39A:
within 2A with sigma of 0.002 and sigma for terminal atoms of 0.004 within 2A
C30 \\sim C28 \\sim C27 \\sim C25 \\sim C29 \\sim C26: within 2A with sigma of
0.001 and sigma for terminal atoms of 0.002 within 2A
O11 \\sim C24: within 2A with sigma of 0.005 and sigma for terminal atoms of
0.01 within 2A
C1J \\sim C31 \\sim C1I \\sim C1K \\sim C33: within 2A with sigma of 0.005 and
sigma for terminal atoms of 0.01 within 2A
Gd1 \\sim Gd1A: within 2A with sigma of 0.01 and sigma for terminal atoms of
0.02 within 2A
C34 \\sim N5 \\sim C35 \\sim C35A \\sim C36A \\sim C36: within 3A with sigma of
0.01 and sigma for terminal atoms of 0.02 within 3A
C21 \\sim O6A \\sim O6 \\sim O5A \\sim O5: within 2A with sigma of 0.01 and
sigma for terminal atoms of 0.02 within 2A
Uanis(O15) \\sim Ueq, Uanis(C1A) \\sim Ueq, Uanis(O16) \\sim Ueq, Uanis(C1E)
\\sim Ueq: with sigma of 0.01 and sigma for terminal atoms of 0.02
Uanis(C1E) \\sim Ueq, Uanis(C1D) \\sim Ueq, Uanis(C1C) \\sim Ueq: with sigma of
0.01 and sigma for terminal atoms of 0.02
Uanis(C1E) \\sim Ueq, Uanis(C1C) \\sim Ueq, Uanis(C1H) \\sim Ueq, Uanis(C1F)
\\sim Ueq, Uanis(C1D) \\sim Ueq, Uanis(C1G) \\sim Ueq: with sigma of 0.005 and
sigma for terminal atoms of 0.01
Uanis(N4) \\sim Ueq, Uanis(C37) \\sim Ueq, Uanis(C38) \\sim Ueq, Uanis(C39)
\\sim Ueq, Uanis(N4A) \\sim Ueq, Uanis(C37A) \\sim Ueq, Uanis(C38A) \\sim Ueq,
Uanis(C39A) \\sim Ueq: with sigma of 0.005 and sigma for terminal atoms of 0.01
Uanis(C32) \\sim Ueq, Uanis(C33) \\sim Ueq, Uanis(C1I) \\sim Ueq, Uanis(C1J)
\\sim Ueq: with sigma of 0.01 and sigma for terminal atoms of 0.02
Uanis(C32) \\sim Ueq: with sigma of 0.001 and sigma for terminal atoms of 0.002
Uanis(O9) \\sim Ueq, Uanis(O10) \\sim Ueq, Uanis(C23) \\sim Ueq: with sigma of
0.001 and sigma for terminal atoms of 0.002
Uanis(C22) \\sim Ueq: with sigma of 0.005 and sigma for terminal atoms of 0.01
Uanis(C4) \\sim Ueq, Uanis(C1) \\sim Ueq, Uanis(C3) \\sim Ueq: with sigma of
0.005 and sigma for terminal atoms of 0.01
Uanis(C35) \\sim Ueq, Uanis(C35A) \\sim Ueq, Uanis(C36) \\sim Ueq, Uanis(C36A)
\\sim Ueq: with sigma of 0.005 and sigma for terminal atoms of 0.01
Uanis(O14) \\sim Ueq: with sigma of 0.01 and sigma for terminal atoms of 0.02
Uanis(C32) = Uanis(C29)
Uanis(C36) = Uanis(C36A)
Uanis(C35) = Uanis(C35A)
Uanis(C1B) = Uanis(C24)
Uanis(Gd1) = Uanis(Gd1A)
Uanis(O17) = Uanis(O11)
Uanis(C1E) = Uanis(C1B)
4. Others
 Sof(Gd1A)=1-FVAR(1)
 Sof(Gd1)=FVAR(1)
 Sof(C35A)=Sof(H35D)=Sof(H35E)=Sof(H35F)=Sof(C36A)=Sof(H36D)=Sof(H36E)=
 Sof(H36F)=1-FVAR(2)
 Sof(C35)=Sof(H35A)=Sof(H35B)=Sof(H35C)=Sof(C36)=Sof(H36A)=Sof(H36B)=Sof(H36C)=
 FVAR(2)
 Sof(O6A)=Sof(O5A)=1-FVAR(3)
 Sof(O5)=Sof(O6)=FVAR(3)
 Sof(N4A)=Sof(C37A)=Sof(H37A)=Sof(C38A)=Sof(H38D)=Sof(H38E)=Sof(H38F)=
 Sof(C39A)=Sof(H39D)=Sof(H39E)=Sof(H39F)=1-FVAR(4)
 Sof(N4)=Sof(C37)=Sof(H37)=Sof(C38)=Sof(H38A)=Sof(H38B)=Sof(H38C)=Sof(C39)=
 Sof(H39A)=Sof(H39B)=Sof(H39C)=FVAR(4)
 Fixed Sof: O9(0.5) O10(0.5) O11(0.5) C23(0.5) C24(0.5) C26(0.5) H26(0.5)
 C27(0.5) C28(0.5) H28(0.5) C29(0.5) C30(0.5) H30(0.5) C25(0.5) C32(0.5)
 C31(0.5) H31(0.5) C1K(0.5) H1K(0.5) C1J(0.5) C1I(0.5) C33(0.5) S2(0.5)
 O15(0.5) O16(0.5) O17(0.5) N3(0.5) N7(0.5) C1A(0.5) C1B(0.5) C1G(0.5) C1H(0.5)
 H1H(0.5) C1C(0.5) C1D(0.5) H1D(0.5) C1E(0.5) C1F(0.5) H1F(0.5)
5.a Aromatic/amide H refined with riding coordinates:
 C4(H4), C6(H6), C8(H8), C10(H10), C11(H11), C16(H16), C18(H18), C20(H20),
 C26(H26), C28(H28), C30(H30), C31(H31), C1K(H1K), C34(H34), C1H(H1H), C1D(H1D),
  C1F(H1F), C37(H37), C37A(H37A)
5.b Fitted hexagon refined as free rotating group:
 C26(C27,C28,C29,C30,C25), C32(C31,C1K,C1J,C1I,C33), C1G(C1H,C1C,C1D,C1E,C1F)
5.c Idealised Me refined as rotating group:
 C35(H35A,H35B,H35C), C36(H36A,H36B,H36C), C35A(H35D,H35E,H35F), C36A(H36D,
 H36E,H36F), C38(H38A,H38B,H38C), C39(H39A,H39B,H39C), C38A(H38D,H38E,H38F),
 C39A(H39D,H39E,H39F)
;
_olex2_submission_special_instructions 'No special instructions were received'

loop_
_space_group_symop_operation_xyz
'x, y, z'
'-x, -y, -z'

loop_
_atom_site_label
_atom_site_type_symbol
_atom_site_fract_x
_atom_site_fract_y
_atom_site_fract_z
_atom_site_U_iso_or_equiv
_atom_site_adp_type
_atom_site_occupancy
_atom_site_site_symmetry_order
_atom_site_calc_flag
_atom_site_refinement_flags_posn
_atom_site_refinement_flags_adp
_atom_site_refinement_flags_occupancy
_atom_site_disorder_assembly
_atom_site_disorder_group
Gd1 Gd 0.05998(4) 0.34569(11) 0.95499(3) 0.0226(2) Uani 0.902(3) 1 d D U P A 1
Gd2 Gd -0.48250(3) 0.36728(3) 0.66783(2) 0.01947(9) Uani 1 1 d . . . . .
S1 S 0.4680(2) 0.10235(19) 0.40638(13) 0.0505(6) Uani 1 1 d . . . . .
O1 O 0.1105(4) 0.3055(5) 0.8144(3) 0.0524(15) Uani 1 1 d D . . . .
O2 O 0.2984(4) 0.3389(4) 0.7031(3) 0.0365(12) Uani 1 1 d . . . . .
O3 O -0.2962(4) 0.3090(5) 0.7206(3) 0.0415(13) Uani 1 1 d . . . . .
O4 O -0.2616(4) 0.4041(4) 0.5761(3) 0.0410(13) Uani 1 1 d . . . . .
O5 O 0.2740(8) 0.379(2) -0.0788(12) 0.027(3) Uani 0.59(5) 1 d D U P B 1
O6 O 0.4625(18) 0.413(2) -0.1899(8) 0.023(3) Uani 0.59(5) 1 d D U P B 1
O7 O 0.8661(4) 0.4010(5) -0.0883(3) 0.0518(15) Uani 1 1 d . . . . .
O8 O 0.8436(4) 0.2609(4) 0.0389(3) 0.0404(13) Uani 1 1 d . . . . .
O9 O 0.473(2) 0.6765(16) 0.4740(17) 0.018(4) Uani 0.5 1 d . U P A -1
O10 O 0.469(3) 0.547(3) 0.609(2) 0.027(6) Uani 0.5 1 d . U P A -1
O11 O 0.0815(17) 0.5576(12) 0.9001(14) 0.031(2) Uani 0.5 1 d . U P A -1
O12 O 0.0462(4) 0.3195(5) 1.1113(3) 0.0500(15) Uani 1 1 d D . . . .
O13 O -0.5149(5) 0.1645(4) 0.7103(4) 0.0464(13) Uani 1 1 d . . . . .
O14 O 0.1069(6) 0.1443(6) 1.0102(5) 0.0765(19) Uani 1 1 d D U . . .
N1 N 0.4822(5) 0.1679(5) 0.2997(4) 0.0399(15) Uani 1 1 d . . . . .
N2 N 0.3480(5) 0.1654(5) 0.4611(4) 0.0351(14) Uani 1 1 d . . . . .
N5 N -0.6809(6) 0.0355(6) 0.7483(5) 0.0527(17) Uani 1 1 d D U . . .
C1 C 0.1785(6) 0.3235(6) 0.7314(4) 0.0266(15) Uani 1 1 d . U . . .
C2 C -0.2200(6) 0.3516(6) 0.6399(4) 0.0253(15) Uani 1 1 d . . . . .
C3 C 0.1144(5) 0.3248(6) 0.6615(4) 0.0248(14) Uani 1 1 d . U . . .
C4 C -0.0202(6) 0.3323(5) 0.6855(4) 0.0261(15) Uani 1 1 d . U . . .
H4 H -0.070118 0.331956 0.745550 0.031 Uiso 1 1 calc R U . . .
C5 C -0.0772(5) 0.3402(6) 0.6187(4) 0.0246(14) Uani 1 1 d . . . . .
C6 C -0.0037(5) 0.3369(6) 0.5295(4) 0.0285(15) Uani 1 1 d . . . . .
H6 H -0.043182 0.343558 0.484828 0.034 Uiso 1 1 calc R U . . .
C7 C 0.1279(6) 0.3239(5) 0.5072(4) 0.0238(14) Uani 1 1 d . . . . .
C8 C 0.1864(5) 0.3217(5) 0.5727(4) 0.0250(15) Uani 1 1 d . . . . .
H8 H 0.275657 0.317997 0.556628 0.030 Uiso 1 1 calc R U . . .
C9 C 0.2056(5) 0.3184(5) 0.4125(4) 0.0229(14) Uani 1 1 d . . . . .
C10 C 0.1792(6) 0.3834(5) 0.3350(4) 0.0265(15) Uani 1 1 d . . . . .
H10 H 0.107422 0.429262 0.343213 0.032 Uiso 1 1 calc R U . . .
C11 C 0.2545(5) 0.3850(6) 0.2433(4) 0.0267(15) Uani 1 1 d . . . . .
H11 H 0.230451 0.432115 0.194428 0.032 Uiso 1 1 calc R U . . .
C12 C 0.3614(5) 0.3200(5) 0.2236(4) 0.0225(14) Uani 1 1 d . . . . .
C13 C 0.3890(6) 0.2453(5) 0.3029(4) 0.0247(14) Uani 1 1 d . . . . .
C14 C 0.3115(5) 0.2438(5) 0.3953(4) 0.0227(14) Uani 1 1 d . . . . .
C15 C 0.4423(5) 0.3283(6) 0.1277(4) 0.0238(14) Uani 1 1 d . . . . .
C16 C 0.3874(6) 0.3479(5) 0.0585(4) 0.0247(14) Uani 1 1 d . . . . .
H16 H 0.298163 0.352281 0.074205 0.030 Uiso 1 1 calc R U . . .
C17 C 0.4608(5) 0.3614(5) -0.0342(4) 0.0230(14) Uani 1 1 d . . . . .
C18 C 0.5940(5) 0.3567(5) -0.0582(4) 0.0245(14) Uani 1 1 d . . . . .
H18 H 0.644698 0.367601 -0.119894 0.029 Uiso 1 1 calc R U . . .
C19 C 0.6512(5) 0.3357(5) 0.0109(4) 0.0224(14) Uani 1 1 d . . . . .
C20 C 0.5766(5) 0.3201(5) 0.1031(4) 0.0263(15) Uani 1 1 d . . . . .
H20 H 0.615792 0.304098 0.148637 0.032 Uiso 1 1 calc R U . . .
C21 C 0.3953(5) 0.3763(5) -0.1055(4) 0.0236(14) Uani 1 1 d D U . . .
C22 C 0.7951(6) 0.3319(6) -0.0151(4) 0.0272(15) Uani 1 1 d . U . . .
C23 C 0.430(2) 0.635(3) 0.5580(16) 0.019(4) Uani 0.5 1 d . U P A -1
C24 C 0.048(2) 0.6424(14) 0.8523(16) 0.0234(17) Uani 0.5 1 d . U P A -1
C26 C 0.2402(13) 0.6372(11) 0.7040(10) 0.0185(16) Uani 0.5 1 d G U P A -1
H26 H 0.277661 0.576307 0.736662 0.022 Uiso 0.5 1 calc R U P A -1
C27 C 0.2999(11) 0.6856(11) 0.6093(10) 0.0184(16) Uani 0.5 1 d G U P A -1
C28 C 0.2439(12) 0.7766(11) 0.5605(8) 0.0184(16) Uani 0.5 1 d DG U P A -1
H28 H 0.283853 0.808927 0.497144 0.022 Uiso 0.5 1 calc R U P A -1
C29 C 0.1284(11) 0.8192(10) 0.6064(7) 0.0184(15) Uani 0.5 1 d G U P A -1
C30 C 0.0687(11) 0.7708(10) 0.7011(7) 0.0186(16) Uani 0.5 1 d DG U P A -1
H30 H -0.008622 0.799312 0.731810 0.022 Uiso 0.5 1 calc R U P A -1
C25 C 0.1246(13) 0.6798(11) 0.7499(7) 0.0184(16) Uani 0.5 1 d G U P A -1
C32 C 0.0515(13) 0.9034(12) 0.5546(8) 0.0184(15) Uani 0.5 1 d DG U P A -1
C31 C 0.0990(13) 0.9409(12) 0.4582(8) 0.038(3) Uani 0.5 1 d G U P A -1
H31 H 0.171658 0.907928 0.426007 0.045 Uiso 0.5 1 calc R U P A -1
C1K C 0.0379(13) 1.0277(13) 0.4101(7) 0.041(3) Uani 0.5 1 d G U P A -1
H1K H 0.069683 1.052802 0.345589 0.049 Uiso 0.5 1 calc R U P A -1
C1J C -0.0707(13) 1.0770(13) 0.4582(8) 0.036(3) Uani 0.5 1 d DG U P A -1
C1I C -0.1182(13) 1.0395(13) 0.5546(8) 0.041(3) Uani 0.5 1 d DG U P A -1
C33 C -0.0571(13) 0.9527(12) 0.6028(7) 0.040(3) Uani 0.5 1 d DG U P A -1
C34 C -0.5967(7) 0.1172(7) 0.6898(6) 0.0475(18) Uani 1 1 d . U . . .
H34 H -0.597090 0.142213 0.628954 0.057 Uiso 1 1 calc R U . . .
C35 C -0.772(2) 0.002(3) 0.708(2) 0.063(3) Uani 0.46(4) 1 d D U P C 1
H35A H -0.751110 0.048135 0.644361 0.094 Uiso 0.46(4) 1 calc R U P C 1
H35B H -0.858114 0.016501 0.742238 0.094 Uiso 0.46(4) 1 calc R U P C 1
H35C H -0.764805 -0.078763 0.710539 0.094 Uiso 0.46(4) 1 calc R U P C 1
C36 C -0.713(3) 0.004(2) 0.8470(9) 0.062(3) Uani 0.46(4) 1 d D U P C 1
H36A H -0.657553 0.048623 0.863041 0.093 Uiso 0.46(4) 1 calc R U P C 1
H36B H -0.701091 -0.077267 0.869721 0.093 Uiso 0.46(4) 1 calc R U P C 1
H36C H -0.801154 0.021249 0.874501 0.093 Uiso 0.46(4) 1 calc R U P C 1
Gd1A Gd 0.0548(4) 0.2918(8) 0.9597(3) 0.0226(2) Uani 0.098(3) 1 d D U P A 2
S2 S -0.2312(6) 1.0201(5) 0.7121(3) 0.105(3) Uani 0.5 1 d D . P A -1
O15 O -0.461(2) 1.3463(17) 0.5238(15) 0.024(4) Uani 0.5 1 d D U P A -1
O16 O -0.481(3) 1.437(2) 0.388(2) 0.020(4) Uani 0.5 1 d D U P A -1
O17 O -0.1018(17) 1.4769(12) 0.1033(14) 0.031(2) Uani 0.5 1 d D . P A -1
N3 N -0.2194(11) 1.0879(12) 0.6067(6) 0.066(5) Uani 0.5 1 d D . P A -1
N7 N -0.1127(11) 0.9362(11) 0.6954(7) 0.079(5) Uani 0.5 1 d D . P A -1
C1A C -0.413(3) 1.377(3) 0.4350(15) 0.024(4) Uani 0.5 1 d D U P A -1
C1B C -0.0511(18) 1.3866(13) 0.1494(17) 0.0234(17) Uani 0.5 1 d D U P A -1
C1G C -0.1205(11) 1.2027(9) 0.3963(7) 0.024(3) Uani 0.5 1 d G U P A -1
C1H C -0.0560(10) 1.2504(10) 0.3021(7) 0.022(3) Uani 0.5 1 d DG U P A -1
H1H H 0.023318 1.222725 0.273900 0.026 Uiso 0.5 1 calc R U P A -1
C1C C -0.1102(12) 1.3395(10) 0.2502(8) 0.019(3) Uani 0.5 1 d G U P A -1
C1D C -0.2288(13) 1.3809(11) 0.2924(10) 0.023(3) Uani 0.5 1 d G U P A -1
H1D H -0.264969 1.440473 0.257672 0.028 Uiso 0.5 1 calc R U P A -1
C1E C -0.2932(11) 1.3331(11) 0.3865(11) 0.0234(17) Uani 0.5 1 d G U P A -1
C1F C -0.2391(12) 1.2440(10) 0.4385(8) 0.025(3) Uani 0.5 1 d DG U P A -1
H1F H -0.282204 1.212072 0.501452 0.030 Uiso 0.5 1 calc R U P A -1
C35A C -0.775(2) -0.032(2) 0.7337(18) 0.063(3) Uani 0.54(4) 1 d D U P C 2
H35D H -0.857522 -0.030998 0.779183 0.094 Uiso 0.54(4) 1 calc R U P C 2
H35E H -0.748197 -0.110465 0.739450 0.094 Uiso 0.54(4) 1 calc R U P C 2
H35F H -0.779928 0.002317 0.672686 0.094 Uiso 0.54(4) 1 calc R U P C 2
C36A C -0.661(3) -0.0087(18) 0.8401(11) 0.062(3) Uani 0.54(4) 1 d D U P C 2
H36D H -0.571301 -0.024952 0.830821 0.093 Uiso 0.54(4) 1 calc R U P C 2
H36E H -0.712866 -0.078753 0.875310 0.093 Uiso 0.54(4) 1 calc R U P C 2
H36F H -0.684613 0.049309 0.873347 0.093 Uiso 0.54(4) 1 calc R U P C 2
O6A O 0.464(3) 0.381(3) -0.1873(13) 0.025(4) Uani 0.41(5) 1 d D U P B 2
O5A O 0.2789(14) 0.338(3) -0.0733(18) 0.026(4) Uani 0.41(5) 1 d D U P B 2
N4 N 0.2100(16) -0.0021(14) 1.0723(12) 0.109(3) Uani 0.596(12) 1 d D U P A 1
C37 C 0.2126(18) 0.1068(17) 1.0262(13) 0.109(3) Uani 0.596(12) 1 d D U P A 1
H37 H 0.286181 0.155210 1.005769 0.131 Uiso 0.596(12) 1 calc R U P A 1
C38 C 0.096(2) -0.0732(18) 1.1007(17) 0.110(3) Uani 0.596(12) 1 d D U P A 1
H38A H 0.049890 -0.081455 1.165192 0.164 Uiso 0.596(12) 1 calc R U P A 1
H38B H 0.118498 -0.148648 1.091685 0.164 Uiso 0.596(12) 1 calc R U P A 1
H38C H 0.042086 -0.037413 1.064484 0.164 Uiso 0.596(12) 1 calc R U P A 1
C39 C 0.3381(17) -0.0517(17) 1.0721(14) 0.110(3) Uani 0.596(12) 1 d D U P A 1
H39A H 0.375551 -0.078371 1.017779 0.166 Uiso 0.596(12) 1 calc R U P A 1
H39B H 0.326510 -0.116019 1.126570 0.166 Uiso 0.596(12) 1 calc R U P A 1
H39C H 0.394274 0.007324 1.071818 0.166 Uiso 0.596(12) 1 calc R U P A 1
N4A N 0.194(2) 0.006(2) 1.1072(16) 0.109(3) Uani 0.404(12) 1 d D U P A 2
C37A C 0.179(2) 0.109(2) 1.0617(16) 0.109(3) Uani 0.404(12) 1 d D U P A 2
H37A H 0.227922 0.167167 1.065861 0.131 Uiso 0.404(12) 1 calc R U P A 2
C38A C 0.139(3) -0.104(2) 1.122(2) 0.110(3) Uani 0.404(12) 1 d D U P A 2
H38D H 0.084944 -0.131649 1.185977 0.165 Uiso 0.404(12) 1 calc R U P A 2
H38E H 0.206057 -0.157436 1.108953 0.165 Uiso 0.404(12) 1 calc R U P A 2
H38F H 0.087903 -0.097890 1.082562 0.165 Uiso 0.404(12) 1 calc R U P A 2
C39A C 0.286(3) -0.010(2) 1.1619(19) 0.111(3) Uani 0.404(12) 1 d D U P A 2
H39D H 0.370049 0.021967 1.121136 0.166 Uiso 0.404(12) 1 calc R U P A 2
H39E H 0.291381 -0.091716 1.189729 0.166 Uiso 0.404(12) 1 calc R U P A 2
H39F H 0.255377 0.029250 1.209507 0.166 Uiso 0.404(12) 1 calc R U P A 2

loop_
_atom_site_aniso_label
_atom_site_aniso_U_11
_atom_site_aniso_U_22
_atom_site_aniso_U_33
_atom_site_aniso_U_23
_atom_site_aniso_U_13
_atom_site_aniso_U_12
Gd1 0.01166(17) 0.0416(6) 0.01348(18) -0.0064(2) -0.00369(13) 0.0010(2)
Gd2 0.01195(16) 0.0318(2) 0.01338(17) -0.00517(14) -0.00375(12) 0.00315(13)
S1 0.0566(13) 0.0639(14) 0.0270(10) -0.0109(10) -0.0146(9) 0.0340(11)
O1 0.024(3) 0.118(5) 0.017(3) -0.023(3) -0.004(2) -0.007(3)
O2 0.013(2) 0.071(4) 0.029(3) -0.020(3) -0.0053(19) -0.002(2)
O3 0.019(2) 0.080(4) 0.021(3) -0.007(3) -0.007(2) 0.008(2)
O4 0.016(2) 0.071(4) 0.029(3) 0.000(3) -0.010(2) 0.006(2)
O5 0.013(4) 0.046(8) 0.020(4) -0.008(6) -0.006(3) 0.009(4)
O6 0.020(4) 0.032(7) 0.021(4) -0.012(4) -0.007(3) 0.007(5)
O7 0.015(2) 0.093(4) 0.031(3) 0.008(3) -0.006(2) -0.001(3)
O8 0.020(2) 0.051(3) 0.041(3) 0.004(3) -0.012(2) 0.001(2)
O9 0.019(5) 0.018(5) 0.017(5) -0.005(2) -0.005(2) 0.000(2)
O10 0.027(6) 0.027(7) 0.027(6) -0.007(3) -0.009(3) 0.002(2)
O11 0.027(4) 0.029(6) 0.026(3) 0.006(5) -0.007(3) 0.012(4)
O12 0.026(3) 0.102(5) 0.021(3) -0.024(3) -0.002(2) 0.011(3)
O13 0.057(3) 0.033(3) 0.054(3) -0.004(3) -0.030(3) -0.005(2)
O14 0.060(4) 0.083(4) 0.090(5) -0.033(4) -0.024(3) 0.021(3)
N1 0.040(3) 0.053(4) 0.021(3) -0.008(3) -0.009(3) 0.024(3)
N2 0.037(3) 0.052(4) 0.018(3) -0.013(3) -0.011(3) 0.014(3)
N5 0.054(4) 0.043(4) 0.057(4) -0.018(3) -0.007(3) -0.007(3)
C1 0.022(3) 0.039(3) 0.024(3) -0.016(3) -0.008(2) 0.001(2)
C2 0.019(3) 0.040(4) 0.021(4) -0.014(3) -0.007(3) 0.002(3)
C3 0.018(3) 0.036(3) 0.023(3) -0.012(3) -0.008(2) -0.001(2)
C4 0.022(3) 0.037(3) 0.020(3) -0.008(3) -0.006(2) 0.002(2)
C5 0.014(3) 0.038(4) 0.023(4) -0.012(3) -0.004(3) 0.004(3)
C6 0.020(3) 0.040(4) 0.026(4) -0.012(3) -0.007(3) 0.005(3)
C7 0.021(3) 0.034(4) 0.016(3) -0.009(3) -0.005(3) 0.007(3)
C8 0.010(3) 0.044(4) 0.022(3) -0.013(3) -0.004(2) 0.003(3)
C9 0.019(3) 0.034(4) 0.017(3) -0.008(3) -0.005(3) -0.003(3)
C10 0.020(3) 0.034(4) 0.023(4) -0.008(3) -0.005(3) 0.007(3)
C11 0.024(3) 0.039(4) 0.017(3) -0.008(3) -0.006(3) 0.005(3)
C12 0.014(3) 0.038(4) 0.017(3) -0.009(3) -0.006(2) 0.001(3)
C13 0.022(3) 0.036(4) 0.022(3) -0.012(3) -0.013(3) 0.009(3)
C14 0.020(3) 0.035(4) 0.014(3) -0.009(3) -0.004(2) 0.003(3)
C15 0.017(3) 0.039(4) 0.013(3) -0.006(3) -0.004(2) 0.003(3)
C16 0.018(3) 0.038(4) 0.016(3) -0.006(3) -0.004(3) 0.002(3)
C17 0.018(3) 0.035(4) 0.016(3) -0.008(3) -0.006(3) 0.006(3)
C18 0.019(3) 0.037(4) 0.022(3) -0.013(3) -0.010(3) 0.008(3)
C19 0.018(3) 0.028(4) 0.023(3) -0.009(3) -0.008(3) 0.005(3)
C20 0.019(3) 0.041(4) 0.020(3) -0.007(3) -0.010(3) 0.006(3)
C21 0.014(3) 0.036(4) 0.019(3) -0.008(3) -0.005(2) 0.007(3)
C22 0.023(3) 0.040(3) 0.024(3) -0.015(3) -0.010(3) 0.002(3)
C23 0.019(4) 0.018(4) 0.019(4) -0.0051(14) -0.0061(16) 0.0010(11)
C24 0.024(2) 0.025(4) 0.021(2) -0.004(3) -0.0093(19) 0.001(3)
C26 0.019(2) 0.018(2) 0.0174(19) -0.0050(16) -0.0059(15) 0.0024(15)
C27 0.0193(19) 0.018(2) 0.0173(19) -0.0050(15) -0.0056(14) 0.0025(15)
C28 0.0195(19) 0.0180(19) 0.0173(18) -0.0049(13) -0.0057(13) 0.0025(13)
C29 0.0193(17) 0.0179(17) 0.0176(17) -0.0050(10) -0.0058(10) 0.0022(10)
C30 0.0194(19) 0.0183(19) 0.0177(18) -0.0051(13) -0.0058(13) 0.0022(13)
C25 0.019(2) 0.018(2) 0.0175(19) -0.0051(15) -0.0059(15) 0.0023(15)
C32 0.0193(17) 0.0179(17) 0.0176(17) -0.0050(10) -0.0058(10) 0.0022(10)
C31 0.033(5) 0.040(6) 0.027(5) -0.003(5) -0.002(5) 0.015(5)
C1K 0.034(5) 0.044(5) 0.032(5) -0.003(4) -0.004(4) 0.016(5)
C1J 0.029(4) 0.042(5) 0.035(4) -0.008(4) -0.011(3) 0.011(4)
C1I 0.036(5) 0.042(5) 0.041(5) -0.005(4) -0.012(4) 0.008(4)
C33 0.036(5) 0.040(5) 0.039(5) -0.003(4) -0.012(4) 0.009(4)
C34 0.050(4) 0.046(4) 0.044(4) -0.009(4) -0.014(3) 0.000(3)
C35 0.059(4) 0.054(5) 0.068(5) -0.015(4) -0.011(4) -0.012(4)
C36 0.058(6) 0.055(5) 0.058(4) -0.011(4) -0.002(4) -0.004(5)
Gd1A 0.01166(17) 0.0416(6) 0.01348(18) -0.0064(2) -0.00369(13) 0.0010(2)
S2 0.122(5) 0.124(5) 0.029(2) -0.003(3) -0.002(3) 0.095(4)
O15 0.026(6) 0.027(8) 0.018(6) -0.011(6) 0.001(4) -0.011(6)
O16 0.021(8) 0.015(8) 0.026(7) -0.002(6) -0.013(5) 0.010(6)
O17 0.027(4) 0.029(6) 0.026(3) 0.006(5) -0.007(3) 0.012(4)
N3 0.057(9) 0.086(11) 0.027(7) 0.000(7) 0.002(6) 0.046(8)
N7 0.113(13) 0.081(11) 0.018(7) -0.006(7) -0.003(8) 0.064(10)
C1A 0.023(6) 0.021(6) 0.025(5) -0.005(5) -0.004(4) 0.001(5)
C1B 0.024(2) 0.025(4) 0.021(2) -0.004(3) -0.0093(19) 0.001(3)
C1G 0.027(4) 0.029(4) 0.023(4) -0.012(3) -0.013(3) 0.003(3)
C1H 0.023(4) 0.023(5) 0.024(4) -0.014(3) -0.008(3) -0.002(3)
C1C 0.017(4) 0.025(4) 0.019(4) -0.008(3) -0.008(3) -0.004(3)
C1D 0.023(4) 0.027(5) 0.021(4) -0.004(3) -0.011(3) 0.002(4)
C1E 0.024(2) 0.025(4) 0.021(2) -0.004(3) -0.0093(19) 0.001(3)
C1F 0.029(4) 0.025(5) 0.020(4) -0.007(3) -0.007(3) 0.005(4)
C35A 0.059(4) 0.054(5) 0.068(5) -0.015(4) -0.011(4) -0.012(4)
C36A 0.058(6) 0.055(5) 0.058(4) -0.011(4) -0.002(4) -0.004(5)
O6A 0.018(5) 0.042(9) 0.018(5) -0.014(5) -0.006(4) 0.012(6)
O5A 0.012(5) 0.041(8) 0.021(5) -0.004(7) -0.008(4) 0.007(5)
N4 0.112(3) 0.104(3) 0.110(4) -0.030(2) -0.035(2) 0.005(2)
C37 0.112(4) 0.104(4) 0.110(4) -0.030(2) -0.035(2) 0.005(2)
C38 0.113(4) 0.103(4) 0.111(4) -0.030(3) -0.033(3) 0.003(3)
C39 0.113(4) 0.105(4) 0.111(4) -0.030(3) -0.035(3) 0.006(3)
N4A 0.112(3) 0.104(3) 0.110(4) -0.030(2) -0.035(2) 0.005(2)
C37A 0.112(4) 0.104(4) 0.110(4) -0.030(2) -0.035(2) 0.005(2)
C38A 0.113(4) 0.103(4) 0.111(4) -0.030(3) -0.033(3) 0.003(3)
C39A 0.113(4) 0.105(4) 0.111(4) -0.030(3) -0.034(3) 0.006(3)

loop_
_atom_type_symbol
_atom_type_description
_atom_type_scat_dispersion_real
_atom_type_scat_dispersion_imag
_atom_type_scat_source
C C 0.0033 0.0016 'International Tables Vol C Tables 4.2.6.8 and 6.1.1.4'
H H 0.0000 0.0000 'International Tables Vol C Tables 4.2.6.8 and 6.1.1.4'
Gd Gd -0.1653 3.9035 'International Tables Vol C Tables 4.2.6.8 and 6.1.1.4'
N N 0.0061 0.0033 'International Tables Vol C Tables 4.2.6.8 and 6.1.1.4'
O O 0.0106 0.0060 'International Tables Vol C Tables 4.2.6.8 and 6.1.1.4'
S S 0.1246 0.1234 'International Tables Vol C Tables 4.2.6.8 and 6.1.1.4'

loop_
_geom_angle_atom_site_label_1
_geom_angle_atom_site_label_2
_geom_angle_atom_site_label_3
_geom_angle
_geom_angle_site_symmetry_1
_geom_angle_site_symmetry_3
_geom_angle_publ_flag
O1 Gd1 O7 77.40(17) . 1_456 ?
O1 Gd1 O8 103.87(17) . 1_456 ?
O1 Gd1 O11 98.9(5) . . ?
O1 Gd1 O12 158.3(2) . . ?
O1 Gd1 O14 84.1(2) . . ?
O5 Gd1 O1 87.2(5) 1_556 . ?
O5 Gd1 O7 147.2(6) 1_556 1_456 ?
O5 Gd1 O8 159.5(5) 1_556 1_456 ?
O5 Gd1 O11 77.7(8) 1_556 . ?
O5 Gd1 O12 85.6(5) 1_556 . ?
O5 Gd1 O14 84.5(7) 1_556 . ?
O8 Gd1 O7 53.26(15) 1_456 1_456 ?
O8 Gd1 O11 116.7(4) 1_456 . ?
O11 Gd1 O7 76.4(5) . 1_456 ?
O12 Gd1 O7 118.24(16) . 1_456 ?
O12 Gd1 O8 77.84(16) . 1_456 ?
O12 Gd1 O11 99.5(6) . . ?
O12 Gd1 O14 74.8(2) . . ?
O14 Gd1 O7 121.7(2) . 1_456 ?
O14 Gd1 O8 79.58(19) . 1_456 ?
O14 Gd1 O11 161.7(5) . . ?
O2 Gd2 O3 145.10(16) 1_455 . ?
O2 Gd2 O4 158.69(16) 1_455 . ?
O2 Gd2 O6 85.2(5) 1_455 1_456 ?
O2 Gd2 O13 75.75(17) 1_455 . ?
O4 Gd2 O3 53.45(15) . . ?
O6 Gd2 O3 76.0(5) 1_456 . ?
O6 Gd2 O4 114.5(5) 1_456 . ?
O13 Gd2 O3 80.65(17) . . ?
O13 Gd2 O4 105.17(18) . . ?
O13 Gd2 O6 104.1(5) . 1_456 ?
O6A Gd2 O3 72.7(9) 1_456 . ?
O6A Gd2 O4 116.6(8) 1_456 . ?
O6A Gd2 O13 95.4(8) 1_456 . ?
N2 S1 N1 101.7(3) . . ?
C1 O1 Gd1 150.6(5) . . ?
C1 O1 Gd1A 160.4(5) . . ?
C1 O2 Gd2 173.5(4) . 1_655 ?
C2 O3 Gd2 90.8(4) . . ?
C2 O4 Gd2 95.0(4) . . ?
C21 O5 Gd1 166(2) . 1_554 ?
C21 O6 Gd2 142.2(17) . 1_654 ?
Gd1 O7 Gd1A 13.93(17) 1_654 1_654 ?
C22 O7 Gd1 92.2(4) . 1_654 ?
C22 O7 Gd1A 84.6(4) . 1_654 ?
C22 O8 Gd1 93.4(4) . 1_654 ?
C22 O8 Gd1A 101.7(4) . 1_654 ?
C24 O11 Gd1 143.6(16) . . ?
C24 O12 Gd1 108.6(12) 2_567 . ?
C34 O13 Gd2 121.8(5) . . ?
C37 O14 Gd1 125.9(10) . . ?
C37A O14 Gd1A 132.7(14) . . ?
C13 N1 S1 105.9(4) . . ?
C14 N2 S1 105.8(4) . . ?
C34 N5 C35 112.9(14) . . ?
C34 N5 C36 125.1(12) . . ?
C34 N5 C35A 130.3(12) . . ?
C34 N5 C36A 113.3(11) . . ?
C36 N5 C35 119.4(12) . . ?
C35A N5 C36A 115.4(11) . . ?
O1 C1 O2 123.6(6) . . ?
O1 C1 C3 118.7(5) . . ?
O2 C1 C3 117.6(5) . . ?
O3 C2 C5 120.5(6) . . ?
O4 C2 O3 120.7(6) . . ?
O4 C2 C5 118.8(6) . . ?
C4 C3 C1 119.7(5) . . ?
C8 C3 C1 120.8(5) . . ?
C8 C3 C4 119.6(6) . . ?
C3 C4 H4 120.5 . . ?
C5 C4 C3 119.0(6) . . ?
C5 C4 H4 120.5 . . ?
C4 C5 C2 121.3(5) . . ?
C4 C5 C6 120.8(5) . . ?
C6 C5 C2 117.9(6) . . ?
C5 C6 H6 120.0 . . ?
C7 C6 C5 120.1(6) . . ?
C7 C6 H6 120.0 . . ?
C6 C7 C8 119.2(6) . . ?
C6 C7 C9 119.9(6) . . ?
C8 C7 C9 120.8(5) . . ?
C3 C8 C7 121.1(5) . . ?
C3 C8 H8 119.4 . . ?
C7 C8 H8 119.4 . . ?
C10 C9 C7 122.2(6) . . ?
C10 C9 C14 115.1(5) . . ?
C14 C9 C7 122.7(5) . . ?
C9 C10 H10 118.0 . . ?
C9 C10 C11 123.9(6) . . ?
C11 C10 H10 118.0 . . ?
C10 C11 H11 118.6 . . ?
C12 C11 C10 122.7(6) . . ?
C12 C11 H11 118.6 . . ?
C11 C12 C13 115.4(5) . . ?
C11 C12 C15 121.7(5) . . ?
C13 C12 C15 122.9(5) . . ?
N1 C13 C12 125.3(5) . . ?
N1 C13 C14 113.3(5) . . ?
C14 C13 C12 121.3(5) . . ?
N2 C14 C9 125.4(5) . . ?
N2 C14 C13 113.4(5) . . ?
C9 C14 C13 121.3(5) . . ?
C16 C15 C12 120.2(5) . . ?
C16 C15 C20 118.1(5) . . ?
C20 C15 C12 121.6(5) . . ?
C15 C16 H16 118.8 . . ?
C15 C16 C17 122.3(6) . . ?
C17 C16 H16 118.8 . . ?
C16 C17 C21 119.9(5) . . ?
C18 C17 C16 119.0(6) . . ?
C18 C17 C21 121.0(5) . . ?
C17 C18 H18 120.3 . . ?
C17 C18 C19 119.5(6) . . ?
C19 C18 H18 120.3 . . ?
C18 C19 C22 119.5(5) . . ?
C20 C19 C18 120.8(5) . . ?
C20 C19 C22 119.7(5) . . ?
C15 C20 H20 119.9 . . ?
C19 C20 C15 120.2(6) . . ?
C19 C20 H20 119.9 . . ?
O5 C21 O6 121.8(12) . . ?
O5 C21 C17 117.6(10) . . ?
O6 C21 C17 118.3(12) . . ?
O6A C21 C17 118.2(17) . . ?
O6A C21 O5A 121.2(16) . . ?
O5A C21 C17 114.5(14) . . ?
O7 C22 Gd1 61.2(3) . 1_654 ?
O7 C22 O8 120.6(6) . . ?
O7 C22 C19 120.4(6) . . ?
O7 C22 Gd1A 68.7(4) . 1_654 ?
O8 C22 Gd1 59.9(3) . 1_654 ?
O8 C22 C19 119.0(6) . . ?
O8 C22 Gd1A 52.0(3) . 1_654 ?
C19 C22 Gd1 171.2(4) . 1_654 ?
C19 C22 Gd1A 170.8(5) . 1_654 ?
O9 C23 O10 128(3) . . ?
O9 C23 C27 116(2) . . ?
O10 C23 C27 115(2) . . ?
O11 C24 C25 117.4(15) . . ?
C27 C26 H26 120.0 . . ?
C27 C26 C25 120.0 . . ?
C25 C26 H26 120.0 . . ?
C26 C27 C23 119.3(11) . . ?
C28 C27 C23 120.6(11) . . ?
C28 C27 C26 120.0 . . ?
C27 C28 H28 120.0 . . ?
C27 C28 C29 120.0 . . ?
C29 C28 H28 120.0 . . ?
C28 C29 C32 122.1(6) . . ?
C30 C29 C28 120.0 . . ?
C30 C29 C32 117.1(6) . . ?
C29 C30 H30 120.0 . . ?
C29 C30 C25 120.0 . . ?
C25 C30 H30 120.0 . . ?
C26 C25 C24 128.1(10) . . ?
C30 C25 C24 111.8(9) . . ?
C30 C25 C26 120.0 . . ?
C31 C32 C29 119.1(5) . . ?
C31 C32 C33 120.0 . . ?
C33 C32 C29 120.5(5) . . ?
C32 C31 H31 120.0 . . ?
C1K C31 C32 120.0 . . ?
C1K C31 H31 120.0 . . ?
C31 C1K H1K 120.0 . . ?
C31 C1K C1J 120.0 . . ?
C1J C1K H1K 120.0 . . ?
C1K C1J C1G 116.8(5) . . ?
C1I C1J C1K 120.0 . . ?
C1I C1J C1G 121.9(5) . . ?
C33 C1I C1J 120.0 . . ?
N3 C1I C1J 123.4(7) . . ?
N3 C1I C33 116.5(7) . . ?
C1I C33 C32 120.0 . . ?
N7 C33 C32 129.6(7) . . ?
N7 C33 C1I 110.2(7) . . ?
O13 C34 N5 124.2(8) . . ?
O13 C34 H34 117.9 . . ?
N5 C34 H34 117.9 . . ?
N5 C35 H35A 109.5 . . ?
N5 C35 H35B 109.5 . . ?
N5 C35 H35C 109.5 . . ?
H35A C35 H35B 109.5 . . ?
H35A C35 H35C 109.5 . . ?
H35B C35 H35C 109.5 . . ?
N5 C36 H36A 109.5 . . ?
N5 C36 H36B 109.5 . . ?
N5 C36 H36C 109.5 . . ?
H36A C36 H36B 109.5 . . ?
H36A C36 H36C 109.5 . . ?
H36B C36 H36C 109.5 . . ?
O1 Gd1A O7 76.8(2) . 1_456 ?
O1 Gd1A O8 116.0(3) . 1_456 ?
O1 Gd1A O12 162.6(4) . . ?
O1 Gd1A O5A 84.5(7) . 1_556 ?
O8 Gd1A O7 52.98(18) 1_456 1_456 ?
O8 Gd1A O12 78.8(2) 1_456 . ?
O8 Gd1A O5A 159.1(7) 1_456 1_556 ?
O12 Gd1A O7 108.5(3) . 1_456 ?
O14 Gd1A O1 103.7(4) . . ?
O14 Gd1A O7 143.1(4) . 1_456 ?
O14 Gd1A O8 97.4(4) . 1_456 ?
O14 Gd1A O12 82.2(3) . . ?
O14 Gd1A O5A 80.5(9) . 1_556 ?
O5A Gd1A O12 80.3(7) 1_556 . ?
N7 S2 N3 100.5(6) . . ?
C1I N3 S2 104.3(8) . . ?
C33 N7 S2 108.4(8) . . ?
O15 C1A O16 119(3) . . ?
O15 C1A C1E 122(2) . . ?
O16 C1A C1E 119(2) . . ?
O17 C1B C1C 120.0(14) . . ?
C1H C1G C1J 121.1(5) . . ?
C1H C1G C1F 120.0 . . ?
C1F C1G C1J 118.0(5) . . ?
C1G C1H H1H 120.0 . . ?
C1G C1H C1C 120.0 . . ?
C1C C1H H1H 120.0 . . ?
C1H C1C C1B 122.1(9) . . ?
C1D C1C C1B 117.7(9) . . ?
C1D C1C C1H 120.0 . . ?
C1C C1D H1D 120.0 . . ?
C1E C1D C1C 120.0 . . ?
C1E C1D H1D 120.0 . . ?
C1D C1E C1A 122.3(11) . . ?
C1D C1E C1F 120.0 . . ?
C1F C1E C1A 117.6(11) . . ?
C1G C1F H1F 120.0 . . ?
C1E C1F C1G 120.0 . . ?
C1E C1F H1F 120.0 . . ?
N5 C35A H35D 109.5 . . ?
N5 C35A H35E 109.5 . . ?
N5 C35A H35F 109.5 . . ?
H35D C35A H35E 109.5 . . ?
H35D C35A H35F 109.5 . . ?
H35E C35A H35F 109.5 . . ?
N5 C36A H36D 109.5 . . ?
N5 C36A H36E 109.5 . . ?
N5 C36A H36F 109.5 . . ?
H36D C36A H36E 109.5 . . ?
H36D C36A H36F 109.5 . . ?
H36E C36A H36F 109.5 . . ?
C21 O6A Gd2 159(2) . 1_654 ?
C21 O5A Gd1A 168(2) . 1_554 ?
C37 N4 C38 119.7(17) . . ?
C37 N4 C39 116.0(16) . . ?
C38 N4 C39 122.6(16) . . ?
O14 C37 H37 121.8 . . ?
N4 C37 O14 116.4(16) . . ?
N4 C37 H37 121.8 . . ?
N4 C38 H38A 109.5 . . ?
N4 C38 H38B 109.5 . . ?
N4 C38 H38C 109.5 . . ?
H38A C38 H38B 109.5 . . ?
H38A C38 H38C 109.5 . . ?
H38B C38 H38C 109.5 . . ?
N4 C39 H39A 109.5 . . ?
N4 C39 H39B 109.5 . . ?
N4 C39 H39C 109.5 . . ?
H39A C39 H39B 109.5 . . ?
H39A C39 H39C 109.5 . . ?
H39B C39 H39C 109.5 . . ?
C37A N4A C38A 134(2) . . ?
C37A N4A C39A 118(2) . . ?
C38A N4A C39A 107.6(19) . . ?
O14 C37A H37A 115.1 . . ?
N4A C37A O14 130(2) . . ?
N4A C37A H37A 115.1 . . ?
N4A C38A H38D 109.5 . . ?
N4A C38A H38E 109.5 . . ?
N4A C38A H38F 109.5 . . ?
H38D C38A H38E 109.5 . . ?
H38D C38A H38F 109.5 . . ?
H38E C38A H38F 109.5 . . ?
N4A C39A H39D 109.5 . . ?
N4A C39A H39E 109.5 . . ?
N4A C39A H39F 109.5 . . ?
H39D C39A H39E 109.5 . . ?
H39D C39A H39F 109.5 . . ?
H39E C39A H39F 109.5 . . ?

loop_
_geom_bond_atom_site_label_1
_geom_bond_atom_site_label_2
_geom_bond_distance
_geom_bond_site_symmetry_2
_geom_bond_publ_flag
Gd1 O1 2.299(5) . ?
Gd1 O5 2.263(11) 1_556 ?
Gd1 O7 2.450(4) 1_456 ?
Gd1 O8 2.422(4) 1_456 ?
Gd1 O11 2.434(14) . ?
Gd1 O12 2.367(5) . ?
Gd1 O14 2.412(6) . ?
Gd2 O2 2.304(4) 1_455 ?
Gd2 O3 2.454(4) . ?
Gd2 O4 2.373(4) . ?
Gd2 O6 2.350(18) 1_456 ?
Gd2 O13 2.340(5) . ?
Gd2 O6A 2.230(19) 1_456 ?
S1 N1 1.614(5) . ?
S1 N2 1.602(5) . ?
O1 C1 1.246(7) . ?
O1 Gd1A 2.144(6) . ?
O2 C1 1.249(7) . ?
O3 C2 1.256(7) . ?
O4 C2 1.243(7) . ?
O5 C21 1.260(10) . ?
O6 C21 1.260(10) . ?
O7 C22 1.256(7) . ?
O7 Gd1A 2.603(7) 1_654 ?
O8 C22 1.258(7) . ?
O8 Gd1A 2.238(6) 1_654 ?
O9 C23 1.22(3) . ?
O10 C23 1.28(3) . ?
O11 C24 1.21(2) . ?
O12 C24 1.143(19) 2_567 ?
O12 Gd1A 2.492(7) . ?
O13 C34 1.257(8) . ?
O14 Gd1A 1.866(10) . ?
O14 C37 1.299(16) . ?
O14 C37A 1.295(18) . ?
N1 C13 1.340(7) . ?
N2 C14 1.349(7) . ?
N5 C34 1.302(9) . ?
N5 C35 1.471(13) . ?
N5 C36 1.430(13) . ?
N5 C35A 1.449(12) . ?
N5 C36A 1.492(13) . ?
C1 C3 1.493(8) . ?
C2 C5 1.498(8) . ?
C3 C4 1.404(8) . ?
C3 C8 1.382(8) . ?
C4 H4 0.9300 . ?
C4 C5 1.378(8) . ?
C5 C6 1.392(8) . ?
C6 H6 0.9300 . ?
C6 C7 1.381(8) . ?
C7 C8 1.383(8) . ?
C7 C9 1.485(8) . ?
C8 H8 0.9300 . ?
C9 C10 1.371(8) . ?
C9 C14 1.428(8) . ?
C10 H10 0.9300 . ?
C10 C11 1.413(8) . ?
C11 H11 0.9300 . ?
C11 C12 1.371(8) . ?
C12 C13 1.438(8) . ?
C12 C15 1.468(8) . ?
C13 C14 1.430(8) . ?
C15 C16 1.380(8) . ?
C15 C20 1.400(8) . ?
C16 H16 0.9300 . ?
C16 C17 1.395(8) . ?
C17 C18 1.386(8) . ?
C17 C21 1.497(8) . ?
C18 H18 0.9300 . ?
C18 C19 1.394(8) . ?
C19 C20 1.387(8) . ?
C19 C22 1.497(8) . ?
C20 H20 0.9300 . ?
C21 O6A 1.256(13) . ?
C21 O5A 1.269(12) . ?
C22 Gd1A 2.781(7) 1_654 ?
C23 C27 1.58(3) . ?
C24 C25 1.51(2) . ?
C26 H26 0.9300 . ?
C26 C27 1.3900 . ?
C26 C25 1.3900 . ?
C27 C28 1.3900 . ?
C28 H28 0.9300 . ?
C28 C29 1.3900 . ?
C29 C30 1.3900 . ?
C29 C32 1.518(18) . ?
C30 H30 0.9300 . ?
C30 C25 1.3900 . ?
C32 C31 1.3900 . ?
C32 C33 1.3900 . ?
C31 H31 0.9300 . ?
C31 C1K 1.3900 . ?
C1K H1K 0.9300 . ?
C1K C1J 1.3900 . ?
C1J C1I 1.3900 . ?
C1J C1G 1.722(18) . ?
C1I C33 1.3900 . ?
C1I N3 1.360(9) . ?
C33 N7 1.354(9) . ?
C34 H34 0.9300 . ?
C35 H35A 0.9600 . ?
C35 H35B 0.9600 . ?
C35 H35C 0.9600 . ?
C36 H36A 0.9600 . ?
C36 H36B 0.9600 . ?
C36 H36C 0.9600 . ?
Gd1A O5A 2.400(14) 1_556 ?
S2 N3 1.608(8) . ?
S2 N7 1.597(8) . ?
O15 C1A 1.28(3) . ?
O16 C1A 1.28(3) . ?
O17 C1B 1.331(16) . ?
C1A C1E 1.44(3) . ?
C1B C1C 1.47(2) . ?
C1G C1H 1.3900 . ?
C1G C1F 1.3900 . ?
C1H H1H 0.9300 . ?
C1H C1C 1.3900 . ?
C1C C1D 1.3900 . ?
C1D H1D 0.9300 . ?
C1D C1E 1.3900 . ?
C1E C1F 1.3900 . ?
C1F H1F 0.9300 . ?
C35A H35D 0.9600 . ?
C35A H35E 0.9600 . ?
C35A H35F 0.9600 . ?
C36A H36D 0.9600 . ?
C36A H36E 0.9600 . ?
C36A H36F 0.9600 . ?
N4 C37 1.299(16) . ?
N4 C38 1.422(17) . ?
N4 C39 1.496(18) . ?
C37 H37 0.9300 . ?
C38 H38A 0.9600 . ?
C38 H38B 0.9600 . ?
C38 H38C 0.9600 . ?
C39 H39A 0.9600 . ?
C39 H39B 0.9600 . ?
C39 H39C 0.9600 . ?
N4A C37A 1.271(18) . ?
N4A C38A 1.402(19) . ?
N4A C39A 1.51(2) . ?
C37A H37A 0.9300 . ?
C38A H38D 0.9600 . ?
C38A H38E 0.9600 . ?
C38A H38F 0.9600 . ?
C39A H39D 0.9600 . ?
C39A H39E 0.9600 . ?
C39A H39F 0.9600 . ?

loop_
_geom_torsion_atom_site_label_1
_geom_torsion_atom_site_label_2
_geom_torsion_atom_site_label_3
_geom_torsion_atom_site_label_4
_geom_torsion
_geom_torsion_site_symmetry_1
_geom_torsion_site_symmetry_2
_geom_torsion_site_symmetry_3
_geom_torsion_site_symmetry_4
_geom_torsion_publ_flag
Gd1 O1 C1 O2 42.0(14) . . . . ?
Gd1 O1 C1 C3 -139.1(7) . . . . ?
Gd1 O5 C21 O6 77(7) 1_554 . . . ?
Gd1 O5 C21 C17 -121(5) 1_554 . . . ?
Gd1 O7 C22 O8 -7.9(7) 1_654 . . . ?
Gd1 O7 C22 C19 170.1(5) 1_654 . . . ?
Gd1 O8 C22 O7 8.0(7) 1_654 . . . ?
Gd1 O8 C22 C19 -170.0(5) 1_654 . . . ?
Gd1 O11 C24 C25 -86(3) . . . . ?
Gd1 O14 C37 N4 167.1(10) . . . . ?
Gd2 O3 C2 O4 3.6(7) . . . . ?
Gd2 O3 C2 C5 -176.5(5) . . . . ?
Gd2 O4 C2 O3 -3.7(7) . . . . ?
Gd2 O4 C2 C5 176.3(5) . . . . ?
Gd2 O6 C21 O5 -72(3) 1_654 . . . ?
Gd2 O6 C21 C17 126(2) 1_654 . . . ?
Gd2 O13 C34 N5 -131.9(7) . . . . ?
S1 N1 C13 C12 -177.1(5) . . . . ?
S1 N1 C13 C14 -0.1(7) . . . . ?
S1 N2 C14 C9 178.5(5) . . . . ?
S1 N2 C14 C13 -0.5(7) . . . . ?
O1 C1 C3 C4 14.3(10) . . . . ?
O1 C1 C3 C8 -167.3(6) . . . . ?
O2 C1 C3 C4 -166.8(6) . . . . ?
O2 C1 C3 C8 11.6(10) . . . . ?
O3 C2 C5 C4 -29.0(10) . . . . ?
O3 C2 C5 C6 150.6(6) . . . . ?
O4 C2 C5 C4 151.0(6) . . . . ?
O4 C2 C5 C6 -29.4(9) . . . . ?
O9 C23 C27 C26 175.9(17) . . . . ?
O9 C23 C27 C28 -3(3) . . . . ?
O10 C23 C27 C26 2(3) . . . . ?
O10 C23 C27 C28 -177(2) . . . . ?
O11 C24 C25 C26 -8(2) . . . . ?
O11 C24 C25 C30 174.0(16) . . . . ?
N1 S1 N2 C14 0.4(5) . . . . ?
N1 C13 C14 N2 0.4(8) . . . . ?
N1 C13 C14 C9 -178.6(6) . . . . ?
N2 S1 N1 C13 -0.1(5) . . . . ?
C1 C3 C4 C5 176.3(6) . . . . ?
C1 C3 C8 C7 -179.4(6) . . . . ?
C2 C5 C6 C7 -178.6(6) . . . . ?
C3 C4 C5 C2 -178.3(6) . . . . ?
C3 C4 C5 C6 2.1(10) . . . . ?
C4 C3 C8 C7 -1.0(10) . . . . ?
C4 C5 C6 C7 1.0(10) . . . . ?
C5 C6 C7 C8 -4.1(10) . . . . ?
C5 C6 C7 C9 178.9(6) . . . . ?
C6 C7 C8 C3 4.1(10) . . . . ?
C6 C7 C9 C10 36.3(9) . . . . ?
C6 C7 C9 C14 -142.5(6) . . . . ?
C7 C9 C10 C11 176.8(6) . . . . ?
C7 C9 C14 N2 4.7(10) . . . . ?
C7 C9 C14 C13 -176.4(6) . . . . ?
C8 C3 C4 C5 -2.1(10) . . . . ?
C8 C7 C9 C10 -140.6(7) . . . . ?
C8 C7 C9 C14 40.5(9) . . . . ?
C9 C7 C8 C3 -178.9(6) . . . . ?
C9 C10 C11 C12 0.6(10) . . . . ?
C10 C9 C14 N2 -174.2(6) . . . . ?
C10 C9 C14 C13 4.6(9) . . . . ?
C10 C11 C12 C13 2.8(9) . . . . ?
C10 C11 C12 C15 -176.4(6) . . . . ?
C11 C12 C13 N1 174.5(6) . . . . ?
C11 C12 C13 C14 -2.3(9) . . . . ?
C11 C12 C15 C16 -34.2(9) . . . . ?
C11 C12 C15 C20 144.0(6) . . . . ?
C12 C13 C14 N2 177.5(6) . . . . ?
C12 C13 C14 C9 -1.5(9) . . . . ?
C12 C15 C16 C17 177.2(6) . . . . ?
C12 C15 C20 C19 -175.9(6) . . . . ?
C13 C12 C15 C16 146.7(6) . . . . ?
C13 C12 C15 C20 -35.2(9) . . . . ?
C14 C9 C10 C11 -4.3(9) . . . . ?
C15 C12 C13 N1 -6.4(10) . . . . ?
C15 C12 C13 C14 176.9(6) . . . . ?
C15 C16 C17 C18 -1.0(10) . . . . ?
C15 C16 C17 C21 176.9(6) . . . . ?
C16 C15 C20 C19 2.3(10) . . . . ?
C16 C17 C18 C19 1.7(9) . . . . ?
C16 C17 C21 O5 1.9(17) . . . . ?
C16 C17 C21 O6 165.0(13) . . . . ?
C16 C17 C21 O6A -175.6(18) . . . . ?
C16 C17 C21 O5A -22.6(19) . . . . ?
C17 C18 C19 C20 -0.4(9) . . . . ?
C17 C18 C19 C22 -179.4(6) . . . . ?
C17 C21 O6A Gd2 156(6) . . . 1_654 ?
C17 C21 O5A Gd1A 157(10) . . . 1_554 ?
C18 C17 C21 O5 179.8(16) . . . . ?
C18 C17 C21 O6 -17.2(15) . . . . ?
C18 C17 C21 O6A 2.2(19) . . . . ?
C18 C17 C21 O5A 155.3(17) . . . . ?
C18 C19 C20 C15 -1.7(10) . . . . ?
C18 C19 C22 O7 37.9(9) . . . . ?
C18 C19 C22 O8 -144.1(6) . . . . ?
C20 C15 C16 C17 -1.0(10) . . . . ?
C20 C19 C22 O7 -141.1(7) . . . . ?
C20 C19 C22 O8 36.9(9) . . . . ?
C21 C17 C18 C19 -176.2(6) . . . . ?
C22 C19 C20 C15 177.3(6) . . . . ?
C23 C27 C28 C29 178.8(17) . . . . ?
C26 C27 C28 C29 0.0 . . . . ?
C27 C26 C25 C24 -177.6(16) . . . . ?
C27 C26 C25 C30 0.0 . . . . ?
C27 C28 C29 C30 0.0 . . . . ?
C27 C28 C29 C32 -169.3(13) . . . . ?
C28 C29 C30 C25 0.0 . . . . ?
C28 C29 C32 C31 -1.2(12) . . . . ?
C28 C29 C32 C33 -173.9(6) . . . . ?
C29 C30 C25 C24 178.0(13) . . . . ?
C29 C30 C25 C26 0.0 . . . . ?
C29 C32 C31 C1K -172.8(10) . . . . ?
C29 C32 C33 C1I 172.7(10) . . . . ?
C29 C32 C33 N7 -1.4(12) . . . . ?
C30 C29 C32 C31 -170.8(6) . . . . ?
C30 C29 C32 C33 16.5(12) . . . . ?
C25 C26 C27 C23 -178.9(17) . . . . ?
C25 C26 C27 C28 0.0 . . . . ?
C32 C29 C30 C25 169.9(13) . . . . ?
C32 C31 C1K C1J 0.0 . . . . ?
C32 C33 N7 S2 177.1(7) . . . . ?
C31 C32 C33 C1I 0.0 . . . . ?
C31 C32 C33 N7 -174.1(12) . . . . ?
C31 C1K C1J C1I 0.0 . . . . ?
C31 C1K C1J C1G 167.1(10) . . . . ?
C1K C1J C1I C33 0.0 . . . . ?
C1K C1J C1I N3 176.2(13) . . . . ?
C1K C1J C1G C1H 1.3(12) . . . . ?
C1K C1J C1G C1F 170.5(6) . . . . ?
C1J C1I C33 C32 0.0 . . . . ?
C1J C1I C33 N7 175.2(10) . . . . ?
C1J C1I N3 S2 -176.9(7) . . . . ?
C1J C1G C1H C1C 168.9(11) . . . . ?
C1J C1G C1F C1E -169.3(11) . . . . ?
C1I C1J C1G C1H 168.2(6) . . . . ?
C1I C1J C1G C1F -22.7(11) . . . . ?
C1I C33 N7 S2 2.5(10) . . . . ?
C33 C32 C31 C1K 0.0 . . . . ?
C33 C1I N3 S2 -0.6(13) . . . . ?
C35 N5 C34 O13 175.3(15) . . . . ?
C36 N5 C34 O13 14(2) . . . . ?
Gd1A O1 C1 O2 11(2) . . . . ?
Gd1A O1 C1 C3 -170.2(14) . . . . ?
Gd1A O7 C22 O8 3.8(6) 1_654 . . . ?
Gd1A O7 C22 C19 -178.2(6) 1_654 . . . ?
Gd1A O8 C22 O7 -4.5(8) 1_654 . . . ?
Gd1A O8 C22 C19 177.5(5) 1_654 . . . ?
Gd1A O14 C37A N4A 166.4(16) . . . . ?
O15 C1A C1E C1D -168.3(18) . . . . ?
O15 C1A C1E C1F 8(3) . . . . ?
O16 C1A C1E C1D 20(4) . . . . ?
O16 C1A C1E C1F -163(2) . . . . ?
O17 C1B C1C C1H -175.8(14) . . . . ?
O17 C1B C1C C1D 9(2) . . . . ?
N3 C1I C33 C32 -176.4(12) . . . . ?
N3 C1I C33 N7 -1.2(12) . . . . ?
N3 S2 N7 C33 -2.6(11) . . . . ?
N7 S2 N3 C1I 1.9(12) . . . . ?
C1A C1E C1F C1G -176.8(17) . . . . ?
C1B C1C C1D C1E 175.4(13) . . . . ?
C1G C1J C1I C33 -166.5(10) . . . . ?
C1G C1J C1I N3 9.7(12) . . . . ?
C1G C1H C1C C1B -175.2(13) . . . . ?
C1G C1H C1C C1D 0.0 . . . . ?
C1H C1G C1F C1E 0.0 . . . . ?
C1H C1C C1D C1E 0.0 . . . . ?
C1C C1D C1E C1A 176.6(18) . . . . ?
C1C C1D C1E C1F 0.0 . . . . ?
C1D C1E C1F C1G 0.0 . . . . ?
C1F C1G C1H C1C 0.0 . . . . ?
C35A N5 C34 O13 -175.6(15) . . . . ?
C36A N5 C34 O13 -7.6(16) . . . . ?
O6A C21 O5A Gd1A -51(13) . . . 1_554 ?
O5A C21 O6A Gd2 5(9) . . . 1_654 ?
C38 N4 C37 O14 1(2) . . . . ?
C39 N4 C37 O14 166.7(15) . . . . ?
C37A O14 Gd1A O1 125.7(16) . . . . ?
C37A O14 Gd1A O7 -148.1(16) . . . 1_456 ?
C37A O14 Gd1A O8 -115.2(16) . . . 1_456 ?
C37A O14 Gd1A O12 -37.6(16) . . . . ?
C37A O14 Gd1A O5A 43.8(17) . . . 1_556 ?
C38A N4A C37A O14 -2(4) . . . . ?
C39A N4A C37A O14 -180(2) . . . . ?
